data_4330088
loop_
_publ_author_name
'Plinio Di Bernardo'
'Pier Luigi Zanonato'
'Franco Benetollo'
'Andrea Melchior'
'Marilena Tolazzi'
'Linfeng Rao'

_publ_section_title
;
 Energetics and Structure of Uranium(VI)-Acetate Complexes in Dimethyl
 Sulfoxide
;
_journal_name_full 'Inorganic Chemistry'
_journal_page_first 9045
_journal_page_last 9055
_journal_paper_doi 10.1021/ic301190d
_journal_volume 51
_journal_year 2012
_chemical_formula_moiety 'C12 H24 O14 S2 U2'
_chemical_formula_sum 'C12 H24 O14 S2 U2'
_chemical_formula_weight 932.49
_chemical_name_systematic
;
 ?
;
_space_group_IT_number 14
_symmetry_cell_setting monoclinic
_symmetry_space_group_name_Hall '-P 2yn'
_symmetry_space_group_name_H-M 'P 1 21/n 1'
_atom_sites_solution_hydrogens geom
_atom_sites_solution_primary direct
_atom_sites_solution_secondary difmap
_audit_creation_method SHELXL-97
_cell_angle_alpha 90.00
_cell_angle_beta 103.46(3)
_cell_angle_gamma 90.00
_cell_formula_units_Z 2
_cell_length_a 7.914(2)
_cell_length_b 13.354(3)
_cell_length_c 11.792(3)
_cell_measurement_reflns_used 30
_cell_measurement_temperature 293(2)
_cell_measurement_theta_max 29.0
_cell_measurement_theta_min 3.0
_cell_volume 1212.0(5)
_computing_structure_refinement 'SHELXL-97 (Sheldrick, 1997)'
_diffrn_ambient_temperature 293(2)
_diffrn_measured_fraction_theta_full 0.995
_diffrn_measured_fraction_theta_max 0.995
_diffrn_measurement_device_type ' Philips PW1100 '
_diffrn_measurement_method \Q/2\
_diffrn_radiation_monochromator graphite
_diffrn_radiation_source 'fine-focus sealed tube'
_diffrn_radiation_type MoK\a
_diffrn_radiation_wavelength 0.71073
_diffrn_reflns_av_R_equivalents 0.0372
_diffrn_reflns_av_sigmaI/netI 0.0392
_diffrn_reflns_limit_h_max 10
_diffrn_reflns_limit_h_min -10
_diffrn_reflns_limit_k_max 18
_diffrn_reflns_limit_k_min 0
_diffrn_reflns_limit_l_max 16
_diffrn_reflns_limit_l_min 0
_diffrn_reflns_number 3830
_diffrn_reflns_theta_full 28.99
_diffrn_reflns_theta_max 28.99
_diffrn_reflns_theta_min 3.05
_exptl_absorpt_coefficient_mu 13.576
_exptl_absorpt_correction_T_max 0.8289
_exptl_absorpt_correction_T_min 0.4719
_exptl_absorpt_correction_type psi-scan
_exptl_absorpt_process_details 'A. T. C. North, et al. Acta Crystallogr., A24 (1968) 351'
_exptl_crystal_colour yellow
_exptl_crystal_density_diffrn 2.555
_exptl_crystal_description prism
_exptl_crystal_F_000 848
_exptl_crystal_size_max 0.26
_exptl_crystal_size_mid 0.24
_exptl_crystal_size_min 0.22
_refine_diff_density_max 1.529
_refine_diff_density_min -1.374
_refine_diff_density_rms 0.210
_refine_ls_extinction_method none
_refine_ls_goodness_of_fit_ref 1.328
_refine_ls_hydrogen_treatment constr
_refine_ls_matrix_type full
_refine_ls_number_parameters 140
_refine_ls_number_reflns 3203
_refine_ls_number_restraints 0
_refine_ls_restrained_S_all 1.328
_refine_ls_R_factor_all 0.0478
_refine_ls_R_factor_gt 0.0413
_refine_ls_shift/su_max 0.010
_refine_ls_shift/su_mean 0.000
_refine_ls_structure_factor_coef Fsqd
_refine_ls_weighting_details 'calc w=1/[\s^2^(Fo^2^)+(0.0000P)^2^+11.3017P] where P=(Fo^2^+2Fc^2^)/3'
_refine_ls_weighting_scheme calc
_refine_ls_wR_factor_gt 0.1035
_refine_ls_wR_factor_ref 0.1081
_reflns_number_gt 2947
_reflns_number_total 3203
_reflns_threshold_expression >2sigma(I)
_cod_data_source_file ic301190d_si_002.cif
_cod_data_source_block uo2-dmso
_cod_database_code 4330088

loop_
_symmetry_equiv_pos_as_xyz
'x, y, z'
'-x+1/2, y+1/2, -z+1/2'
'-x, -y, -z'
'x-1/2, -y-1/2, z-1/2'

loop_
_atom_site_label
_atom_site_type_symbol
_atom_site_fract_x
_atom_site_fract_y
_atom_site_fract_z
_atom_site_U_iso_or_equiv
_atom_site_adp_type
_atom_site_occupancy
_atom_site_symmetry_multiplicity
_atom_site_calc_flag
_atom_site_refinement_flags
U U 0.49242(4) 0.08688(2) 0.19634(2) 0.03158(10) Uani 1 1 d .
S S 0.1658(3) 0.24227(17) 0.2597(2) 0.0405(4) Uani 1 1 d .
O6 O 0.3135(10) 0.1028(5) 0.0077(6) 0.0539(18) Uani 1 1 d .
O1 O 0.5596(9) 0.2120(5) 0.1847(6) 0.0477(15) Uani 1 1 d .
O5 O 0.2253(8) 0.1390(5) 0.2308(7) 0.0501(16) Uani 1 1 d .
O2 O 0.4236(9) -0.0389(5) 0.2053(6) 0.0473(15) Uani 1 1 d .
O3 O 0.5333(10) 0.1098(6) 0.4064(6) 0.0558(18) Uani 1 1 d .
O4 O 0.7521(9) 0.0477(7) 0.3462(6) 0.0558(18) Uani 1 1 d .
C1 C 0.6887(14) 0.0768(8) 0.4293(8) 0.048(2) Uani 1 1 d .
C3 C -0.0325(15) 0.2593(9) 0.1526(12) 0.066(3) Uani 1 1 d .
H3A H -0.0075 0.2687 0.0775 0.080 Uiso 1 1 calc R
H3B H -0.0921 0.3171 0.1721 0.080 Uiso 1 1 calc R
H3C H -0.1046 0.2012 0.1507 0.080 Uiso 1 1 calc R
C2 C 0.7959(17) 0.0725(10) 0.5526(9) 0.064(3) Uani 1 1 d .
H2A H 0.7288 0.0424 0.6017 0.077 Uiso 1 1 calc R
H2B H 0.8289 0.1391 0.5795 0.077 Uiso 1 1 calc R
H2C H 0.8982 0.0332 0.5551 0.077 Uiso 1 1 calc R
C4 C 0.085(2) 0.2212(10) 0.3862(11) 0.070(3) Uani 1 1 d .
H4A H -0.0124 0.1761 0.3676 0.084 Uiso 1 1 calc R
H4B H 0.0481 0.2836 0.4130 0.084 Uiso 1 1 calc R
H4C H 0.1745 0.1924 0.4464 0.084 Uiso 1 1 calc R
O7 O 0.3040(9) -0.0353(5) -0.0958(6) 0.0457(14) Uani 1 1 d .
C5 C 0.2387(11) 0.0447(7) -0.0710(7) 0.0362(16) Uani 1 1 d .
C6 C 0.0618(16) 0.0735(10) -0.1403(13) 0.071(4) Uani 1 1 d .
H6A H -0.0197 0.0701 -0.0915 0.085 Uiso 1 1 calc R
H6B H 0.0265 0.0283 -0.2048 0.085 Uiso 1 1 calc R
H6C H 0.0650 0.1405 -0.1691 0.085 Uiso 1 1 calc R

loop_
_atom_site_aniso_label
_atom_site_aniso_U_11
_atom_site_aniso_U_22
_atom_site_aniso_U_33
_atom_site_aniso_U_23
_atom_site_aniso_U_13
_atom_site_aniso_U_12
U 0.03105(16) 0.03188(16) 0.03191(16) -0.00524(10) 0.00750(11) -0.00071(10)
S 0.0314(9) 0.0427(11) 0.0481(12) -0.0078(9) 0.0105(8) -0.0022(8)
O6 0.060(4) 0.051(4) 0.042(4) -0.010(3) -0.006(3) 0.008(3)
O1 0.046(3) 0.037(3) 0.061(4) -0.009(3) 0.015(3) -0.009(3)
O5 0.037(3) 0.047(4) 0.068(5) -0.008(3) 0.017(3) 0.008(3)
O2 0.047(3) 0.035(3) 0.060(4) 0.002(3) 0.013(3) -0.006(3)
O3 0.050(4) 0.080(5) 0.043(4) -0.008(4) 0.020(3) 0.009(4)
O4 0.046(4) 0.084(5) 0.037(3) -0.013(3) 0.010(3) 0.009(4)
C1 0.052(5) 0.057(6) 0.033(4) -0.008(4) 0.006(4) -0.002(4)
C3 0.052(6) 0.060(7) 0.079(8) 0.012(6) -0.003(5) 0.001(5)
C2 0.070(7) 0.089(9) 0.030(5) -0.011(5) 0.002(5) 0.001(6)
C4 0.104(10) 0.063(7) 0.055(7) 0.001(5) 0.040(7) 0.002(7)
O7 0.048(3) 0.052(4) 0.040(3) -0.005(3) 0.016(3) 0.009(3)
C5 0.038(4) 0.045(4) 0.026(4) 0.005(3) 0.010(3) 0.006(3)
C6 0.057(7) 0.065(7) 0.075(8) -0.004(6) -0.017(6) 0.017(5)

loop_
_atom_type_symbol
_atom_type_description
_atom_type_scat_dispersion_real
_atom_type_scat_dispersion_imag
_atom_type_scat_source
C C 0.0033 0.0016 'International Tables Vol C Tables 4.2.6.8 and 6.1.1.4'
H H 0.0000 0.0000 'International Tables Vol C Tables 4.2.6.8 and 6.1.1.4'
O O 0.0106 0.0060 'International Tables Vol C Tables 4.2.6.8 and 6.1.1.4'
S S 0.1246 0.1234 'International Tables Vol C Tables 4.2.6.8 and 6.1.1.4'
U U -9.6767 9.6646 'International Tables Vol C Tables 4.2.6.8 and 6.1.1.4'

loop_
_geom_angle_atom_site_label_1
_geom_angle_atom_site_label_2
_geom_angle_atom_site_label_3
_geom_angle
_geom_angle_site_symmetry_1
_geom_angle_site_symmetry_3
O1 U O2 179.0(3) . .
O1 U O7 89.1(3) . 3_655
O2 U O7 90.5(3) . 3_655
O1 U O5 91.8(3) . .
O2 U O5 88.2(3) . .
O7 U O5 159.7(3) 3_655 .
O1 U O6 88.1(3) . .
O2 U O6 90.9(3) . .
O7 U O6 83.1(3) 3_655 .
O5 U O6 76.6(3) . .
O1 U O4 92.4(3) . .
O2 U O4 88.4(3) . .
O7 U O4 74.8(2) 3_655 .
O5 U O4 125.4(2) . .
O6 U O4 157.9(3) . .
O1 U O3 89.4(3) . .
O2 U O3 91.6(3) . .
O7 U O3 127.8(2) 3_655 .
O5 U O3 72.5(3) . .
O6 U O3 148.9(3) . .
O4 U O3 53.2(2) . .
O1 U C1 90.8(3) . .
O2 U C1 90.2(3) . .
O7 U C1 101.1(3) 3_655 .
O5 U C1 99.1(3) . .
O6 U C1 175.6(3) . .
O4 U C1 26.4(3) . .
O3 U C1 26.7(3) . .
O5 S C4 103.6(5) . .
O5 S C3 103.0(5) . .
C4 S C3 100.6(7) . .
C5 O6 U 136.4(6) . .
S O5 U 130.2(4) . .
C1 O3 U 93.7(5) . .
C1 O4 U 94.4(6) . .
O4 C1 O3 118.7(9) . .
O4 C1 C2 120.1(10) . .
O3 C1 C2 121.2(9) . .
O4 C1 U 59.2(5) . .
O3 C1 U 59.5(5) . .
C2 C1 U 178.9(8) . .
C5 O7 U 138.4(6) . 3_655
O6 C5 O7 123.6(8) . .
O6 C5 C6 117.9(9) . .
O7 C5 C6 118.5(9) . .

loop_
_geom_bond_atom_site_label_1
_geom_bond_atom_site_label_2
_geom_bond_distance
_geom_bond_site_symmetry_2
U O1 1.768(6) .
U O2 1.776(6) .
U O7 2.317(6) 3_655
U O5 2.350(6) .
U O6 2.352(7) .
U O4 2.435(7) .
U O3 2.441(7) .
U C1 2.827(10) .
S O5 1.521(7) .
S C4 1.779(11) .
S C3 1.785(11) .
O6 C5 1.248(11) .
O3 C1 1.275(13) .
O4 C1 1.262(12) .
C1 C2 1.504(13) .
O7 C5 1.251(10) .
O7 U 2.317(6) 3_655
C5 C6 1.497(13) .
